data_4512213
loop_
_publ_author_name
'Chen, Di-ming'
'Zhang, Xiao-ping'
'Shi, Wei'
'Cheng, Peng'

_publ_section_title
;
 Tuning Two-Dimensional Layer to Three-Dimensional Pillar-Layered
 Metal--Organic Frameworks: Polycatenation and Interpenetration Behaviors
;
_journal_issue 12
_journal_name_full 'Crystal Growth &amp; Design'
_journal_page_first 6261
_journal_paper_doi 10.1021/cg500942g
_journal_volume 14
_journal_year 2014
_chemical_formula_moiety 'C48 H32 N4 O10 Zn2, O, 3(C4 H9 N O)'
_chemical_formula_sum 'C60 H59 N7 O14 Zn2'
_chemical_formula_weight 1232.88
_chemical_name_systematic
;
 ? 
;
_space_group_crystal_system triclinic
_space_group_IT_number 2
_space_group_name_Hall '-P 1'
_space_group_name_H-M_alt 'P -1'
_symmetry_space_group_name_Hall '-P 1'
_symmetry_space_group_name_H-M 'P -1'
_atom_sites_solution_hydrogens geom
_atom_sites_solution_primary iterative
_atom_sites_solution_secondary difmap
_audit_creation_date 2014-06-19
_audit_creation_method
;
Olex2 1.2
(compiled 2014.05.21 svn.r2940 for OlexSys, GUI svn.r4846)
;
_cell_angle_alpha 88.492(5)
_cell_angle_beta 87.735(4)
_cell_angle_gamma 89.118(6)
_cell_formula_units_Z 2
_cell_length_a 7.4379(5)
_cell_length_b 14.7017(12)
_cell_length_c 25.1694(10)
_cell_measurement_reflns_used 5273
_cell_measurement_temperature 133(4)
_cell_measurement_theta_max 29.0230
_cell_measurement_theta_min 3.2360
_cell_volume 2748.9(3)
_computing_cell_refinement
;
CrysAlisPro, Agilent Technologies,
Version 1.171.36.28 (release 01-02-2013 CrysAlis171 .NET)
(compiled Feb  1 2013,16:14:44)
;
_computing_data_collection
;
CrysAlisPro, Agilent Technologies,
Version 1.171.36.28 (release 01-02-2013 CrysAlis171 .NET)
(compiled Feb  1 2013,16:14:44)
;
_computing_data_reduction
;
CrysAlisPro, Agilent Technologies,
Version 1.171.36.28 (release 01-02-2013 CrysAlis171 .NET)
(compiled Feb  1 2013,16:14:44)
;
_computing_molecular_graphics 'Olex2 (Dolomanov et al., 2009)'
_computing_publication_material 'Olex2 (Dolomanov et al., 2009)'
_computing_structure_refinement 'XL (Sheldrick, 2008)'
_computing_structure_solution
;
Superflip (Palatinus & Chapuis, 2007;Palatinus & van der Lee, 2008;
Palatinus et al., 2012)
;
_diffrn_ambient_temperature 133(4)
_diffrn_detector_area_resol_mean 16.2116
_diffrn_measured_fraction_theta_full 0.998
_diffrn_measured_fraction_theta_max 0.998
_diffrn_measurement_details
;
  1 omega  -10.00   86.00   1.0000   85.0000
omega____ theta____ kappa____ phi______ frames
    -       18.0372   77.0000  -60.0000 96

  2 omega   14.00   60.00   1.0000   85.0000
omega____ theta____ kappa____ phi______ frames
    -       18.0372  -99.0000 -180.0000 46

  3 omega  -86.00  -28.00   1.0000   85.0000
omega____ theta____ kappa____ phi______ frames
    -      -18.8185  145.0000  -27.0470 58

  4 omega  -61.00   49.00   1.0000   85.0000
omega____ theta____ kappa____ phi______ frames
    -      -18.8185   19.0000  120.0000 110

  5 omega  -40.00   50.00   1.0000   85.0000
omega____ theta____ kappa____ phi______ frames
    -      -18.8185   57.0000 -180.0000 90
;
_diffrn_measurement_device_type 'SuperNova, Single source at offset, Eos'
_diffrn_measurement_method '\w scans'
_diffrn_orient_matrix_UB_11 0.0321007000
_diffrn_orient_matrix_UB_12 0.0416001000
_diffrn_orient_matrix_UB_13 0.0093676000
_diffrn_orient_matrix_UB_21 -0.0829762000
_diffrn_orient_matrix_UB_22 0.0071353000
_diffrn_orient_matrix_UB_23 0.0142546000
_diffrn_orient_matrix_UB_31 0.0345637000
_diffrn_orient_matrix_UB_32 -0.0234203000
_diffrn_orient_matrix_UB_33 0.0224720000
_diffrn_radiation_monochromator mirror
_diffrn_radiation_type MoK\a
_diffrn_radiation_wavelength 0.71073
_diffrn_reflns_av_R_equivalents 0.0747
_diffrn_reflns_av_unetI/netI 0.1264
_diffrn_reflns_limit_h_max 6
_diffrn_reflns_limit_h_min -8
_diffrn_reflns_limit_k_max 17
_diffrn_reflns_limit_k_min -17
_diffrn_reflns_limit_l_max 29
_diffrn_reflns_limit_l_min -25
_diffrn_reflns_number 19253
_diffrn_reflns_theta_full 25.00
_diffrn_reflns_theta_max 25.00
_diffrn_reflns_theta_min 2.83
_diffrn_source 'SuperNova (Mo) X-ray Source'
_exptl_absorpt_coefficient_mu 0.949
_exptl_absorpt_correction_T_max 1.00000
_exptl_absorpt_correction_T_min 0.63049
_exptl_absorpt_correction_type multi-scan
_exptl_absorpt_process_details
;
CrysAlisPro, Agilent Technologies,
Version 1.171.36.28 (release 01-02-2013 CrysAlis171 .NET)
(compiled Feb  1 2013,16:14:44)
Empirical absorption correction using spherical harmonics,
 implemented in SCALE3 ABSPACK scaling algorithm.
;
_exptl_crystal_colour
;
;
_exptl_crystal_density_diffrn 1.490
_exptl_crystal_density_method 'not measured'
_exptl_crystal_description
;
;
_exptl_crystal_F_000 1280
_refine_diff_density_max 2.173
_refine_diff_density_min -0.735
_refine_diff_density_rms 0.142
_refine_ls_extinction_method none
_refine_ls_goodness_of_fit_ref 1.111
_refine_ls_hydrogen_treatment constr
_refine_ls_matrix_type full
_refine_ls_number_parameters 760
_refine_ls_number_reflns 9657
_refine_ls_number_restraints 7
_refine_ls_restrained_S_all 1.111
_refine_ls_R_factor_all 0.1405
_refine_ls_R_factor_gt 0.1095
_refine_ls_shift/su_max 0.001
_refine_ls_shift/su_mean 0.000
_refine_ls_structure_factor_coef Fsqd
_refine_ls_weighting_details 'calc w=1/[\s^2^(Fo^2^)+(0.0243P)^2^+47.9301P] where P=(Fo^2^+2Fc^2^)/3'
_refine_ls_weighting_scheme calc
_refine_ls_wR_factor_gt 0.2399
_refine_ls_wR_factor_ref 0.2571
_reflns_number_gt 7091
_reflns_number_total 9657
_reflns_threshold_expression >2sigma(I)
_cod_data_source_file cg500942g_si_002.cif
_cod_data_source_block 1
_cod_depositor_comments 'Adding full bibliography for 4512213--4512215.cif.'
_cod_database_code 4512213
_chemical_oxdiff_formula 'C Zn'
_reflns_odcompleteness_completeness 99.83
_reflns_odcompleteness_iscentric 1
_reflns_odcompleteness_theta 26.32
_olex2_refinement_description
;
1. Fixed Uiso
 At 1.2 times of:
  All C(H) groups
 At 1.5 times of:
  All C(H,H,H) groups, All O(H,H) groups
2. Rigid bond restraints
 C77, C52, C44, C89, C154, C132
 with sigma for 1-2 distances of 0.01 and sigma for 1-3 distances of 0.01
3.a Rotating group:
 O13(H13a,H13b), O45(H45a,H45b)
3.b Aromatic/amide H refined with riding coordinates:
 C5(H5), C44(H44), C50(H50), C52(H52), C54(H54), C56(H56), C58(H58), C65(H65),
 C67(H67), C72(H72), C80(H80), C88(H88), C92(H92), C102(H102), C104(H104),
 C106(H106), C110(H110), C116(H116), C118(H118), C122(H122), C124(H124),
 C125(H125), C128(H128), C129(H129), C132(H132), C143(H143), C151(H151),
 C154(H154)
3.c Idealised Me refined as rotating group:
 C4(H4a,H4b,H4c), C36(H36a,H36b,H36c), C41(H41a,H41b,H41c), C73(H73a,H73b,
 H73c), C76(H76a,H76b,H76c), C84(H84a,H84b,H84c), C86(H86a,H86b,H86c),
 C158(H15a,H15b,H15c), C2(H2a,H2b,H2c)
;
_olex2_submission_special_instructions 'No special instructions were received'

loop_
_space_group_symop_id
_space_group_symop_operation_xyz
1 'x, y, z'
2 '-x, -y, -z'

loop_
_atom_site_label
_atom_site_type_symbol
_atom_site_fract_x
_atom_site_fract_y
_atom_site_fract_z
_atom_site_U_iso_or_equiv
_atom_site_adp_type
_atom_site_occupancy
_atom_site_calc_flag
_atom_site_refinement_flags_posn
_atom_site_refinement_flags_adp
Zn2 Zn 0.04580(16) 1.30523(7) 1.04592(4) 0.0180(3) Uani 1 d . .
Zn3 Zn 0.48778(17) 0.67950(7) 0.54864(4) 0.0208(3) Uani 1 d . .
O1 O 0.6912(11) 0.4588(5) 0.3377(3) 0.0357(19) Uani 1 d . .
C4 C 0.3789(16) 0.3471(8) 0.2369(5) 0.039(3) Uani 1 d . .
H4A H 0.3791 0.2944 0.2152 0.058 Uiso 1 calc GR .
H4B H 0.3894 0.3284 0.2735 0.058 Uiso 1 calc GR .
H4C H 0.4786 0.3849 0.2260 0.058 Uiso 1 calc GR .
C5 C 0.3428(14) 0.9608(7) 0.6263(4) 0.024(2) Uani 1 d . .
H5 H 0.3828 0.9625 0.5908 0.029 Uiso 1 calc R .
O8 O 0.7599(10) 0.4666(4) 0.0081(3) 0.0244(16) Uani 1 d . .
N9 N 0.0839(10) 1.1888(5) 0.6911(3) 0.0143(16) Uani 1 d . .
O12 O 0.4492(10) 0.7985(4) 0.5794(3) 0.0256(16) Uani 1 d . .
O13 O 0.2613(10) 0.6074(5) 0.5606(3) 0.0291(17) Uani 1 d . .
H13A H 0.1686 0.6422 0.5568 0.044 Uiso 1 d GR .
H13B H 0.2570 0.5840 0.5923 0.044 Uiso 1 d GR .
O15 O 0.0786(13) 1.2484(5) 0.1516(3) 0.045(2) Uani 1 d . .
O18 O 0.2612(14) -0.0110(6) 0.4459(4) 0.064(3) Uani 1 d . .
O20 O -0.1426(9) 1.3806(4) 1.0757(3) 0.0240(16) Uani 1 d . .
O22 O 0.1044(10) 1.1835(4) 1.0737(3) 0.0258(16) Uani 1 d . .
O24 O 0.6740(10) 0.6037(5) 0.5798(3) 0.0279(17) Uani 1 d . .
O26 O -0.0785(10) 0.4292(6) 0.2540(3) 0.036(2) Uani 1 d . .
N28 N 0.2103(13) 0.3985(6) 0.2307(4) 0.034(2) Uani 1 d . .
O30 O 0.7521(11) 0.5183(5) 0.5112(3) 0.0323(19) Uani 1 d . .
N32 N 0.4858(11) 0.7080(5) 0.4693(3) 0.0183(18) Uani 1 d . .
O34 O 0.5313(11) 0.2597(5) 0.0249(3) 0.0368(19) Uani 1 d . .
C36 C 0.2028(17) 0.4570(8) 0.1824(4) 0.036(3) Uani 1 d . .
H36A H 0.3078 0.4942 0.1795 0.054 Uiso 1 calc GR .
H36B H 0.0970 0.4952 0.1846 0.054 Uiso 1 calc GR .
H36C H 0.1986 0.4197 0.1518 0.054 Uiso 1 calc GR .
N38 N 0.0387(11) 1.2739(5) 0.9669(3) 0.0173(17) Uani 1 d . .
N40 N 0.6663(16) 0.1331(8) 0.0570(6) 0.071(4) Uani 1 d . .
C41 C 0.154(2) 0.1038(12) 0.5210(5) 0.068(5) Uani 1 d . .
H41A H 0.2066 0.0444 0.5261 0.102 Uiso 1 calc GR .
H41B H 0.0419 0.1077 0.5412 0.102 Uiso 1 calc GR .
H41C H 0.2344 0.1489 0.5327 0.102 Uiso 1 calc GR .
C44 C 0.9337(14) 0.3927(7) 0.5807(4) 0.024(2) Uani 1 d . U
H44 H 0.9598 0.3861 0.5445 0.029 Uiso 1 calc R .
O45 O 0.2700(9) 1.3787(4) 1.0474(3) 0.0238(16) Uani 1 d . .
H45A H 0.3161 1.3744 1.0785 0.036 Uiso 1 d GR .
H45B H 0.2468 1.4357 1.0405 0.036 Uiso 1 d GR .
C48 C 0.6896(13) 0.5109(6) 0.0970(4) 0.016(2) Uani 1 d . .
C50 C 0.7273(13) 0.4990(6) 0.1499(4) 0.019(2) Uani 1 d . .
H50 H 0.7968 0.4492 0.1606 0.023 Uiso 1 calc R .
C52 C 0.9977(13) 0.3300(7) 0.6166(4) 0.022(2) Uani 1 d . U
H52 H 1.0667 0.2811 0.6043 0.026 Uiso 1 calc R .
C54 C 0.2787(14) 1.0397(6) 0.6498(4) 0.022(2) Uani 1 d . .
H54 H 0.2815 1.0943 0.6304 0.026 Uiso 1 calc R .
C56 C 0.2155(14) 0.9559(6) 0.7307(4) 0.020(2) Uani 1 d . .
H56 H 0.1750 0.9539 0.7661 0.024 Uiso 1 calc R .
C58 C 0.5103(12) 0.6906(6) 0.2660(4) 0.016(2) Uani 1 d . .
H58 H 0.5520 0.6348 0.2792 0.020 Uiso 1 calc R .
C60 C 0.5026(13) 0.7062(6) 0.2116(4) 0.019(2) Uani 1 d . .
N61 N 0.4404(10) 0.7850(5) 0.1909(3) 0.0150(17) Uani 1 d . .
O64 O 0.4209(12) 0.7216(5) 0.6571(3) 0.039(2) Uani 1 d . .
C65 C 0.5199(13) 0.6468(6) 0.1191(4) 0.019(2) Uani 1 d . .
H65 H 0.4500 0.6964 0.1083 0.023 Uiso 1 calc R .
C67 C 0.1698(13) 1.1910(6) 0.8946(4) 0.020(2) Uani 1 d . .
H67 H 0.2518 1.1469 0.8827 0.024 Uiso 1 calc R .
C70 C 0.4560(12) 0.7581(6) 0.3011(3) 0.015(2) Uani 1 d . .
C72 C 0.2150(14) 1.0189(7) 0.1212(4) 0.022(2) Uani 1 d . .
H72 H 0.1899 1.0192 0.0853 0.027 Uiso 1 calc R .
C73 C 0.1554(19) 0.0786(11) 0.3725(5) 0.054(4) Uani 1 d . .
H73A H 0.2193 0.1321 0.3607 0.080 Uiso 1 calc GR .
H73B H 0.0293 0.0876 0.3670 0.080 Uiso 1 calc GR .
H73C H 0.1993 0.0275 0.3526 0.080 Uiso 1 calc GR .
C76 C 0.7201(19) 0.0728(11) 0.1010(7) 0.074(5) Uani 1 d . .
H76A H 0.6243 0.0318 0.1105 0.111 Uiso 1 calc GR .
H76B H 0.7454 0.1086 0.1312 0.111 Uiso 1 calc GR .
H76C H 0.8259 0.0387 0.0903 0.111 Uiso 1 calc GR .
C77 C -0.0373(13) 1.3374(6) 0.6710(4) 0.019(2) Uani 1 d . U
C80 C 0.2797(14) 0.8765(7) 0.7079(4) 0.025(2) Uani 1 d . .
H80 H 0.2776 0.8218 0.7273 0.030 Uiso 1 calc R .
C81 C 0.1392(13) 1.1231(6) 0.7259(4) 0.017(2) Uani 1 d . .
C84 C 0.0696(17) 0.3123(7) 0.3054(4) 0.035(3) Uani 1 d . .
H84A H -0.0448 0.3103 0.3244 0.053 Uiso 1 calc GR .
H84B H 0.1612 0.3277 0.3293 0.053 Uiso 1 calc GR .
H84C H 0.0969 0.2539 0.2907 0.053 Uiso 1 calc GR .
C86 C 0.689(2) 0.1035(12) 0.0014(7) 0.082(6) Uani 1 d . .
H86A H 0.8148 0.0946 -0.0074 0.123 Uiso 1 calc GR .
H86B H 0.6402 0.1493 -0.0220 0.123 Uiso 1 calc GR .
H86C H 0.6272 0.0474 -0.0024 0.123 Uiso 1 calc GR .
C88 C -0.0631(13) 1.2986(6) 0.8793(4) 0.020(2) Uani 1 d . .
H88 H -0.1433 1.3283 0.8571 0.024 Uiso 1 calc R .
C89 C 0.8287(12) 0.4672(6) 0.5982(4) 0.0164(19) Uani 1 d . U
C92 C -0.0666(13) 1.3160(7) 0.9324(4) 0.022(2) Uani 1 d . .
H92 H -0.1475 1.3599 0.9451 0.026 Uiso 1 calc R .
C93 C 0.3478(13) 0.8795(6) 0.6553(4) 0.020(2) Uani 1 d . .
C95 C 0.0622(13) 1.2355(6) 0.8587(4) 0.017(2) Uani 1 d . .
N97 N 0.1219(15) 0.1196(7) 0.4650(4) 0.048(3) Uani 1 d . .
C99 C 0.0714(13) 1.2179(6) 0.8005(3) 0.016(2) Uani 1 d . .
C102 C 0.4097(14) 0.7857(7) 0.4501(4) 0.023(2) Uani 1 d . .
H102 H 0.3683 0.8292 0.4739 0.028 Uiso 1 calc R .
C104 C 0.5444(14) 0.6636(6) 0.3804(4) 0.021(2) Uani 1 d . .
H104 H 0.5931 0.6203 0.3574 0.025 Uiso 1 calc R .
C106 C 0.0201(12) 1.2854(6) 0.7644(4) 0.0146(19) Uani 1 d . .
H106 H -0.0184 1.3420 0.7766 0.017 Uiso 1 calc R .
C107 C 0.7765(13) 0.4475(6) 0.0558(4) 0.019(2) Uani 1 d . .
C110 C 0.2805(14) 0.9394(7) 0.1457(4) 0.024(2) Uani 1 d . .
H110 H 0.2976 0.8872 0.1259 0.029 Uiso 1 calc R .
C111 C 0.0259(12) 1.2692(6) 0.7106(4) 0.016(2) Uani 1 d . .
C113 C 0.4653(13) 0.7418(6) 0.3596(4) 0.017(2) Uani 1 d . .
C116 C 0.6642(13) 0.5594(6) 0.1868(4) 0.018(2) Uani 1 d . .
H116 H 0.6888 0.5489 0.2224 0.021 Uiso 1 calc R .
C118 C 0.5785(13) 0.5844(6) 0.0817(4) 0.019(2) Uani 1 d . .
H118 H 0.5445 0.5911 0.0466 0.022 Uiso 1 calc R .
C120 C 0.1874(13) 1.0959(6) 0.1495(4) 0.020(2) Uani 1 d . .
C122 C 0.2952(15) 1.0173(7) 0.2271(4) 0.027(2) Uani 1 d . .
H122 H 0.3248 1.0186 0.2626 0.032 Uiso 1 calc R .
C124 C 0.1584(14) 1.2102(7) 0.9469(4) 0.025(2) Uani 1 d . .
H124 H 0.2341 1.1794 0.9701 0.029 Uiso 1 calc R .
C125 C 0.1318(13) 1.1352(6) 0.7803(4) 0.019(2) Uani 1 d . .
H125 H 0.1671 1.0882 0.8033 0.022 Uiso 1 calc R .
C128 C 0.3916(14) 0.8025(7) 0.3966(4) 0.024(2) Uani 1 d . .
H128 H 0.3300 0.8544 0.3850 0.028 Uiso 1 calc R .
C129 C 0.3943(12) 0.8392(6) 0.2790(3) 0.0152(19) Uani 1 d . .
H129 H 0.3571 0.8863 0.3010 0.018 Uiso 1 calc R .
C132 C 0.8598(13) 0.4133(6) 0.6877(4) 0.019(2) Uani 1 d . U
H132 H 0.8354 0.4213 0.7239 0.023 Uiso 1 calc R .
C134 C 0.1190(14) 1.1837(6) 0.1236(4) 0.022(2) Uani 1 d . .
C136 C 0.5627(12) 0.6372(6) 0.1722(3) 0.0146(19) Uani 1 d . .
C138 C 0.1836(18) 0.0608(10) 0.4302(6) 0.052(4) Uani 1 d . .
C139 C 0.3202(12) 0.9372(6) 0.1991(3) 0.0137(19) Uani 1 d . .
C141 C 0.4115(13) 0.7915(6) 0.6291(4) 0.021(2) Uani 1 d . .
C143 C 0.2270(16) 1.0943(7) 0.2026(4) 0.032(3) Uani 1 d . .
H143 H 0.2072 1.1465 0.2222 0.038 Uiso 1 calc R .
C146 C 0.5859(17) 0.2140(10) 0.0622(6) 0.057(4) Uani 1 d . .
C148 C 0.2095(13) 1.0383(6) 0.7026(4) 0.017(2) Uani 1 d . .
C149 C 0.7492(13) 0.5331(7) 0.5589(4) 0.020(2) Uani 1 d . .
C151 C 0.5522(14) 0.6487(7) 0.4342(4) 0.023(2) Uani 1 d . .
H151 H 0.6059 0.5952 0.4467 0.028 Uiso 1 calc R .
C154 C 0.7952(15) 0.4756(7) 0.6514(4) 0.025(2) Uani 1 d . U
H154 H 0.7267 0.5249 0.6635 0.030 Uiso 1 calc R .
C156 C 0.3874(12) 0.8508(6) 0.2242(4) 0.018(2) Uani 1 d . .
C158 C 0.035(2) 0.2046(9) 0.4496(7) 0.063(4) Uani 1 d . .
H15A H -0.0601 0.2186 0.4750 0.094 Uiso 1 calc GR .
H15B H -0.0129 0.1992 0.4151 0.094 Uiso 1 calc GR .
H15C H 0.1221 0.2525 0.4486 0.094 Uiso 1 calc GR .
C159 C 0.0626(18) 0.3838(8) 0.2608(5) 0.037(3) Uani 1 d . .
C2 C 0.572(2) 0.2441(10) 0.1195(5) 0.053(4) Uani 1 d . .
H2A H 0.6896 0.2441 0.1338 0.079 Uiso 1 calc GR .
H2B H 0.4966 0.2029 0.1402 0.079 Uiso 1 calc GR .
H2C H 0.5205 0.3043 0.1208 0.079 Uiso 1 calc GR .

loop_
_atom_site_aniso_label
_atom_site_aniso_U_11
_atom_site_aniso_U_22
_atom_site_aniso_U_33
_atom_site_aniso_U_23
_atom_site_aniso_U_13
_atom_site_aniso_U_12
Zn2 0.0292(7) 0.0134(5) 0.0110(6) 0.0004(4) -0.0002(5) 0.0082(5)
Zn3 0.0355(7) 0.0149(6) 0.0119(6) -0.0013(4) -0.0022(5) 0.0101(5)
O1 0.047(5) 0.029(4) 0.030(4) 0.003(3) 0.004(4) 0.010(4)
C4 0.040(7) 0.032(6) 0.044(7) 0.001(5) 0.001(6) 0.013(5)
C5 0.026(6) 0.025(5) 0.021(5) -0.002(4) 0.012(4) 0.008(4)
O8 0.039(4) 0.020(4) 0.014(4) -0.002(3) 0.004(3) 0.016(3)
N9 0.017(4) 0.010(4) 0.016(4) 0.000(3) 0.001(3) -0.003(3)
O12 0.045(5) 0.016(3) 0.015(4) -0.006(3) 0.004(3) 0.011(3)
O13 0.032(4) 0.031(4) 0.023(4) 0.005(3) -0.002(3) 0.008(3)
O15 0.085(7) 0.020(4) 0.032(5) -0.001(4) -0.015(4) 0.021(4)
O18 0.064(7) 0.030(5) 0.094(8) 0.003(5) 0.019(6) 0.021(5)
O20 0.033(4) 0.020(4) 0.018(4) 0.001(3) 0.006(3) 0.012(3)
O22 0.038(4) 0.016(3) 0.023(4) 0.006(3) -0.003(3) 0.005(3)
O24 0.045(5) 0.018(4) 0.022(4) -0.003(3) -0.011(3) 0.013(3)
O26 0.032(5) 0.047(5) 0.029(4) 0.004(4) 0.002(3) 0.017(4)
N28 0.041(6) 0.032(5) 0.028(5) -0.001(4) -0.002(4) 0.000(4)
O30 0.058(5) 0.023(4) 0.016(4) 0.001(3) -0.010(3) 0.015(4)
N32 0.032(5) 0.016(4) 0.007(4) 0.001(3) -0.002(3) 0.002(3)
O34 0.040(5) 0.035(4) 0.035(5) 0.006(4) -0.003(4) 0.009(4)
C36 0.044(7) 0.039(7) 0.026(6) -0.002(5) -0.006(5) 0.005(5)
N38 0.033(5) 0.009(4) 0.010(4) -0.001(3) -0.002(3) 0.003(3)
N40 0.046(8) 0.036(7) 0.129(13) 0.014(8) 0.001(8) 0.007(6)
C41 0.081(12) 0.089(13) 0.034(8) 0.006(8) -0.011(8) -0.011(10)
C44 0.034(6) 0.025(5) 0.013(5) 0.000(4) -0.003(4) 0.004(4)
O45 0.035(4) 0.020(4) 0.016(4) 0.009(3) -0.001(3) 0.003(3)
C48 0.019(5) 0.012(4) 0.015(5) -0.005(4) 0.003(4) 0.004(4)
C50 0.022(5) 0.016(5) 0.019(5) -0.002(4) -0.002(4) 0.009(4)
C52 0.027(6) 0.019(5) 0.019(5) -0.001(4) -0.001(4) 0.008(4)
C54 0.033(6) 0.015(5) 0.016(5) 0.002(4) 0.004(4) 0.001(4)
C56 0.035(6) 0.016(5) 0.009(5) -0.001(4) 0.002(4) 0.006(4)
C58 0.022(5) 0.007(4) 0.020(5) 0.008(4) -0.002(4) -0.003(4)
C60 0.022(5) 0.014(5) 0.020(5) 0.005(4) -0.005(4) 0.000(4)
N61 0.014(4) 0.017(4) 0.013(4) 0.002(3) -0.001(3) 0.003(3)
O64 0.064(6) 0.025(4) 0.026(4) 0.000(3) 0.001(4) 0.013(4)
C65 0.023(5) 0.013(5) 0.020(5) 0.002(4) 0.002(4) 0.003(4)
C67 0.026(6) 0.018(5) 0.016(5) 0.001(4) -0.002(4) 0.011(4)
C70 0.014(5) 0.021(5) 0.012(5) -0.003(4) 0.002(4) 0.003(4)
C72 0.028(6) 0.021(5) 0.017(5) 0.004(4) -0.006(4) 0.003(4)
C73 0.053(9) 0.072(10) 0.036(8) -0.004(7) -0.001(6) 0.007(7)
C76 0.033(8) 0.056(10) 0.130(15) 0.036(10) -0.006(9) 0.006(7)
C77 0.020(5) 0.019(5) 0.018(5) -0.004(4) -0.003(4) 0.002(4)
C80 0.037(6) 0.018(5) 0.020(5) 0.002(4) -0.007(5) 0.010(4)
C81 0.024(5) 0.013(4) 0.013(5) -0.002(4) -0.001(4) 0.003(4)
C84 0.048(7) 0.021(5) 0.034(6) 0.004(5) 0.008(5) 0.000(5)
C86 0.078(12) 0.061(11) 0.106(15) -0.044(10) 0.044(11) -0.005(9)
C88 0.028(6) 0.014(5) 0.018(5) -0.002(4) -0.006(4) 0.013(4)
C89 0.016(5) 0.017(4) 0.017(4) -0.001(4) -0.006(4) 0.003(3)
C92 0.024(6) 0.028(5) 0.013(5) -0.004(4) -0.003(4) 0.011(4)
C93 0.020(5) 0.020(5) 0.020(5) -0.008(4) 0.000(4) 0.008(4)
C95 0.024(5) 0.014(4) 0.014(5) -0.004(4) 0.004(4) 0.000(4)
N97 0.055(7) 0.035(6) 0.053(7) -0.001(5) 0.003(6) 0.007(5)
C99 0.021(5) 0.019(5) 0.009(5) 0.002(4) -0.005(4) 0.002(4)
C102 0.031(6) 0.019(5) 0.020(5) 0.000(4) 0.002(4) 0.010(4)
C104 0.043(6) 0.007(4) 0.013(5) -0.002(4) -0.007(4) 0.008(4)
C106 0.017(5) 0.009(4) 0.018(5) 0.004(4) -0.005(4) -0.003(3)
C107 0.025(6) 0.016(5) 0.016(5) -0.006(4) 0.001(4) 0.002(4)
C110 0.037(6) 0.015(5) 0.021(5) -0.003(4) -0.004(5) 0.008(4)
C111 0.018(5) 0.012(4) 0.017(5) 0.000(4) -0.003(4) 0.001(4)
C113 0.022(5) 0.014(5) 0.014(5) -0.002(4) -0.001(4) 0.003(4)
C116 0.027(6) 0.009(4) 0.017(5) -0.001(4) 0.000(4) 0.000(4)
C118 0.025(5) 0.024(5) 0.007(4) 0.001(4) -0.005(4) 0.004(4)
C120 0.021(5) 0.016(5) 0.023(5) 0.006(4) -0.005(4) 0.002(4)
C122 0.039(7) 0.025(5) 0.016(5) -0.001(4) -0.003(5) 0.012(5)
C124 0.034(6) 0.018(5) 0.022(6) 0.007(4) -0.010(5) 0.004(4)
C125 0.021(5) 0.015(5) 0.020(5) 0.006(4) -0.001(4) 0.000(4)
C128 0.035(6) 0.018(5) 0.018(5) -0.004(4) -0.001(4) 0.009(4)
C129 0.020(5) 0.017(5) 0.009(5) -0.003(4) 0.001(4) 0.006(4)
C132 0.023(5) 0.018(5) 0.015(5) -0.003(4) -0.002(4) 0.008(4)
C134 0.027(6) 0.011(5) 0.026(6) 0.004(4) -0.001(4) 0.000(4)
C136 0.017(5) 0.015(4) 0.012(5) -0.002(4) 0.002(4) 0.004(4)
C138 0.038(8) 0.046(8) 0.072(10) -0.014(7) 0.018(7) 0.004(6)
C139 0.020(5) 0.007(4) 0.013(5) 0.001(4) 0.000(4) 0.003(4)
C141 0.025(6) 0.012(5) 0.026(6) -0.002(4) -0.003(4) 0.008(4)
C143 0.047(7) 0.023(6) 0.026(6) 0.002(5) -0.005(5) 0.003(5)
C146 0.027(7) 0.061(9) 0.082(11) 0.025(8) -0.005(7) -0.007(6)
C148 0.021(5) 0.013(4) 0.016(5) 0.000(4) -0.004(4) 0.008(4)
C149 0.025(6) 0.024(5) 0.013(5) 0.007(4) -0.011(4) 0.004(4)
C151 0.030(6) 0.020(5) 0.019(5) -0.001(4) -0.006(4) 0.012(4)
C154 0.041(7) 0.019(5) 0.016(5) -0.003(4) -0.008(4) 0.007(4)
C156 0.017(5) 0.011(4) 0.027(5) 0.005(4) -0.001(4) 0.000(4)
C158 0.053(9) 0.036(8) 0.097(12) 0.018(8) 0.009(8) 0.008(6)
C159 0.053(8) 0.028(6) 0.030(6) -0.004(5) 0.001(6) -0.004(6)
C2 0.063(10) 0.052(9) 0.042(8) -0.001(7) 0.004(7) -0.009(7)

loop_
_atom_type_symbol
_atom_type_description
_atom_type_scat_dispersion_real
_atom_type_scat_dispersion_imag
_atom_type_scat_source
C C 0.0033 0.0016 'International Tables Vol C Tables 4.2.6.8 and 6.1.1.4'
H H 0.0000 0.0000 'International Tables Vol C Tables 4.2.6.8 and 6.1.1.4'
N N 0.0061 0.0033 'International Tables Vol C Tables 4.2.6.8 and 6.1.1.4'
O O 0.0106 0.0060 'International Tables Vol C Tables 4.2.6.8 and 6.1.1.4'
Zn Zn 0.2839 1.4301 'International Tables Vol C Tables 4.2.6.8 and 6.1.1.4'

loop_
_geom_angle_atom_site_label_1
_geom_angle_atom_site_label_2
_geom_angle_atom_site_label_3
_geom_angle
_geom_angle_site_symmetry_1
_geom_angle_site_symmetry_3
O20 Zn2 O22 123.5(3) . .
O20 Zn2 N38 118.5(3) . .
O20 Zn2 O45 105.7(3) . .
O22 Zn2 N38 97.7(3) . .
O22 Zn2 O45 107.2(3) . .
O45 Zn2 N38 102.0(3) . .
O12 Zn3 O13 108.5(3) . .
O12 Zn3 N32 102.8(3) . .
O13 Zn3 N32 101.9(3) . .
O24 Zn3 O12 116.0(3) . .
O24 Zn3 O13 104.5(3) . .
O24 Zn3 N32 121.9(3) . .
C93 C5 C54 120.5(9) . .
C111 N9 C81 118.3(8) . .
C141 O12 Zn3 111.2(6) . .
C107 O20 Zn2 130.0(6) 1_466 .
C134 O22 Zn2 110.9(6) 1_556 .
C149 O24 Zn3 126.2(6) . .
C4 N28 C36 115.3(9) . .
C159 N28 C4 123.6(10) . .
C159 N28 C36 120.2(10) . .
C102 N32 Zn3 121.3(7) . .
C151 N32 Zn3 121.0(6) . .
C151 N32 C102 117.6(8) . .
C92 N38 Zn2 124.2(7) . .
C92 N38 C124 116.7(8) . .
C124 N38 Zn2 118.9(6) . .
C76 N40 C86 120.5(14) . .
C146 N40 C76 125.2(16) . .
C146 N40 C86 114.2(14) . .
C52 C44 C89 120.2(9) . .
C50 C48 C107 119.8(8) . .
C50 C48 C118 118.9(8) . .
C118 C48 C107 121.2(8) . .
C116 C50 C48 121.0(8) . .
C44 C52 C77 121.9(9) . 1_645
C5 C54 C148 121.0(9) . .
C80 C56 C148 122.4(9) . .
C60 C58 C70 120.3(8) . .
C58 C60 C136 122.6(8) . .
N61 C60 C58 121.9(9) . .
N61 C60 C136 115.4(8) . .
C60 N61 C156 118.4(8) . .
C118 C65 C136 121.8(8) . .
C124 C67 C95 121.2(9) . .
C58 C70 C113 120.4(8) . .
C129 C70 C58 117.0(8) . .
C129 C70 C113 122.6(8) . .
C120 C72 C110 120.6(9) . .
C52 C77 C111 123.1(9) 1_465 .
C52 C77 C132 116.9(8) 1_465 1_465
C132 C77 C111 120.0(8) 1_465 .
C56 C80 C93 119.2(9) . .
N9 C81 C125 122.1(8) . .
N9 C81 C148 116.3(8) . .
C125 C81 C148 121.6(8) . .
C92 C88 C95 119.4(9) . .
C44 C89 C149 120.5(9) . .
C154 C89 C44 118.3(8) . .
C154 C89 C149 121.1(9) . .
N38 C92 C88 123.9(9) . .
C5 C93 C80 119.5(9) . .
C5 C93 C141 120.8(9) . .
C80 C93 C141 119.5(9) . .
C67 C95 C88 116.7(9) . .
C67 C95 C99 123.3(9) . .
C88 C95 C99 120.0(8) . .
C138 N97 C41 119.6(12) . .
C138 N97 C158 122.6(13) . .
C158 N97 C41 117.6(13) . .
C106 C99 C95 120.0(8) . .
C106 C99 C125 117.7(8) . .
C125 C99 C95 122.3(8) . .
N32 C102 C128 122.3(9) . .
C151 C104 C113 121.1(9) . .
C111 C106 C99 120.3(9) . .
O8 C107 O20 127.7(9) . 1_644
O8 C107 C48 118.6(8) . .
O20 C107 C48 113.7(8) 1_644 .
C139 C110 C72 120.9(9) . .
N9 C111 C77 115.9(8) . .
N9 C111 C106 121.9(8) . .
C106 C111 C77 122.2(8) . .
C104 C113 C70 121.3(8) . .
C104 C113 C128 116.1(8) . .
C128 C113 C70 122.6(8) . .
C50 C116 C136 121.5(9) . .
C65 C118 C48 119.6(8) . .
C72 C120 C134 121.6(9) . .
C72 C120 C143 118.8(9) . .
C143 C120 C134 119.5(9) . .
C143 C122 C139 120.6(9) . .
C67 C124 N38 122.0(9) . .
C81 C125 C99 119.7(8) . .
C102 C128 C113 120.2(9) . .
C70 C129 C156 120.4(9) . .
C154 C132 C77 120.8(9) . 1_645
O15 C134 O22 124.4(9) . 1_554
O15 C134 C120 119.2(9) . .
O22 C134 C120 116.3(9) 1_554 .
C65 C136 C60 121.1(8) . .
C65 C136 C116 116.9(8) . .
C116 C136 C60 122.0(8) . .
O18 C138 C73 120.7(13) . .
O18 C138 N97 119.8(14) . .
N97 C138 C73 119.5(13) . .
C110 C139 C122 117.7(8) . .
C110 C139 C156 119.6(8) . .
C122 C139 C156 122.8(8) . .
O12 C141 C93 115.2(8) . .
O64 C141 O12 126.3(9) . .
O64 C141 C93 118.4(9) . .
C122 C143 C120 121.4(10) . .
O34 C146 N40 123.6(16) . .
O34 C146 C2 123.6(14) . .
N40 C146 C2 112.9(13) . .
C54 C148 C81 119.5(8) . .
C56 C148 C54 117.3(8) . .
C56 C148 C81 123.3(8) . .
O24 C149 C89 114.5(8) . .
O30 C149 O24 123.6(8) . .
O30 C149 C89 121.8(9) . .
N32 C151 C104 122.6(8) . .
C89 C154 C132 121.8(10) . .
N61 C156 C129 121.9(8) . .
N61 C156 C139 116.2(8) . .
C129 C156 C139 121.8(9) . .
O26 C159 N28 121.4(10) . .
O26 C159 C84 120.1(11) . .
N28 C159 C84 118.5(11) . .

loop_
_geom_bond_atom_site_label_1
_geom_bond_atom_site_label_2
_geom_bond_distance
_geom_bond_site_symmetry_2
Zn2 O20 1.916(7) .
Zn2 O22 1.954(6) .
Zn2 N38 2.055(8) .
Zn2 O45 2.003(7) .
Zn3 O12 1.944(7) .
Zn3 O13 2.013(8) .
Zn3 O24 1.940(7) .
Zn3 N32 2.030(7) .
C4 N28 1.466(14) .
C5 C54 1.385(14) .
C5 C93 1.384(13) .
O8 C107 1.236(11) .
N9 C81 1.355(11) .
N9 C111 1.350(12) .
O12 C141 1.274(12) .
O15 C134 1.224(13) .
O18 C138 1.257(16) .
O20 C107 1.250(11) 1_466
O22 C134 1.265(12) 1_556
O24 C149 1.286(12) .
O26 C159 1.250(14) .
N28 C36 1.473(13) .
N28 C159 1.326(15) .
O30 C149 1.226(11) .
N32 C102 1.353(12) .
N32 C151 1.333(13) .
O34 C146 1.221(15) .
N38 C92 1.328(11) .
N38 C124 1.374(13) .
N40 C76 1.465(18) .
N40 C86 1.48(2) .
N40 C146 1.331(19) .
C41 N97 1.449(16) .
C44 C52 1.369(13) .
C44 C89 1.405(14) .
C48 C50 1.377(13) .
C48 C107 1.530(13) .
C48 C118 1.405(12) .
C50 C116 1.367(13) .
C52 C77 1.389(13) 1_645
C54 C148 1.406(13) .
C56 C80 1.384(14) .
C56 C148 1.389(12) .
C58 C60 1.387(13) .
C58 C70 1.389(13) .
C60 N61 1.341(11) .
C60 C136 1.487(13) .
N61 C156 1.343(12) .
O64 C141 1.233(11) .
C65 C118 1.384(14) .
C65 C136 1.390(13) .
C67 C95 1.377(13) .
C67 C124 1.352(14) .
C70 C113 1.490(12) .
C70 C129 1.382(12) .
C72 C110 1.396(13) .
C72 C120 1.362(14) .
C73 C138 1.492(19) .
C77 C52 1.389(13) 1_465
C77 C111 1.480(12) .
C77 C132 1.409(13) 1_465
C80 C93 1.399(14) .
C81 C125 1.385(13) .
C81 C148 1.471(13) .
C84 C159 1.520(14) .
C88 C92 1.365(13) .
C88 C95 1.400(13) .
C89 C149 1.497(12) .
C89 C154 1.363(13) .
C93 C141 1.528(13) .
C95 C99 1.493(13) .
N97 C138 1.312(17) .
N97 C158 1.448(16) .
C99 C106 1.387(12) .
C99 C125 1.391(13) .
C102 C128 1.375(13) .
C104 C113 1.384(12) .
C104 C151 1.369(13) .
C106 C111 1.380(13) .
C107 O20 1.250(11) 1_644
C110 C139 1.388(13) .
C113 C128 1.397(13) .
C116 C136 1.410(12) .
C120 C134 1.519(12) .
C120 C143 1.379(14) .
C122 C139 1.394(14) .
C122 C143 1.375(14) .
C129 C156 1.388(13) .
C132 C77 1.409(13) 1_645
C132 C154 1.371(13) .
C134 O22 1.265(12) 1_554
C139 C156 1.491(11) .
C146 C2 1.52(2) .
